data_2201065
loop_
_publ_author_name
'Castro-M\'endez, Albina'
'Sandoval-Ram\'irez, Jes\'us'
'Bern\`es, Sylvain'

_publ_section_title
;A derivative of diosgenin:
 (25<i>R</i>)-23-acetyl-3\b-bromo-16\b-acetoxy-22,26-epoxy-5\a-cholest-22-en-6-one
;
_journal_issue 6
_journal_name_full 'Acta Crystallographica Section E'
_journal_page_first o606
_journal_page_last o608
_journal_paper_doi 10.1107/S1600536802007754
_journal_volume 58
_journal_year 2002
_chemical_formula_iupac 'C31 H45 Br O5'
_chemical_formula_moiety 'C31 H45 Br O5'
_chemical_formula_sum 'C31 H45 Br O5'
_chemical_formula_weight 577.58
_chemical_melting_point 491
_chemical_name_systematic
;
(25R)-23-acetyl-3-\b-bromo-16-\b-acetoxy-22,26-epoxy-5-\a-cholest-22-en-6-one
;
_space_group_IT_number 19
_symmetry_cell_setting orthorhombic
_symmetry_space_group_name_Hall 'P 2ac 2ab'
_symmetry_space_group_name_H-M 'P 21 21 21'
_atom_sites_solution_hydrogens geom
_atom_sites_solution_primary direct
_atom_sites_solution_secondary difmap
_audit_creation_method SHELXL-97
_cell_angle_alpha 90.00
_cell_angle_beta 90.00
_cell_angle_gamma 90.00
_cell_formula_units_Z 4
_cell_length_a 8.5963(11)
_cell_length_b 12.4609(8)
_cell_length_c 27.7642(15)
_cell_measurement_reflns_used 67
_cell_measurement_temperature 300(2)
_cell_measurement_theta_max 13.22
_cell_measurement_theta_min 4.67
_cell_volume 2974.0(5)
_computing_cell_refinement XSCANS
_computing_data_collection 'XSCANS (Fait, 1996)'
_computing_data_reduction XSCANS
_computing_molecular_graphics 'RASTEP-3D (Merritt & Bacon, 1997)'
_computing_publication_material SHELXL97
_computing_structure_refinement 'SHELXL97 (Sheldrick, 1997)'
_computing_structure_solution 'SHELXS97 (Sheldrick, 1997)'
_diffrn_ambient_temperature 300(2)
_diffrn_measured_fraction_theta_full 0.998
_diffrn_measured_fraction_theta_max 0.998
_diffrn_measurement_device_type 'Bruker P4'
_diffrn_measurement_method 2\q/\w
_diffrn_radiation_monochromator graphite
_diffrn_radiation_type MoK\a
_diffrn_radiation_wavelength 0.71073
_diffrn_reflns_av_R_equivalents 0.0383
_diffrn_reflns_av_sigmaI/netI 0.0593
_diffrn_reflns_limit_h_max 9
_diffrn_reflns_limit_h_min -10
_diffrn_reflns_limit_k_max 1
_diffrn_reflns_limit_k_min -15
_diffrn_reflns_limit_l_max 34
_diffrn_reflns_limit_l_min -1
_diffrn_reflns_number 7094
_diffrn_reflns_theta_full 26.25
_diffrn_reflns_theta_max 26.25
_diffrn_reflns_theta_min 2.20
_diffrn_standards_decay_% 0.5
_diffrn_standards_interval_count 97
_diffrn_standards_number 3
_exptl_absorpt_coefficient_mu 1.419
_exptl_absorpt_correction_T_max 0.567
_exptl_absorpt_correction_T_min 0.528
_exptl_absorpt_correction_type '\y scan'
_exptl_absorpt_process_details '(XSCANS; Fait, 1996)'
_exptl_crystal_colour colourless
_exptl_crystal_density_diffrn 1.290
_exptl_crystal_density_method 'not measured'
_exptl_crystal_description 'irregular block'
_exptl_crystal_F_000 1224
_exptl_crystal_size_max 0.70
_exptl_crystal_size_mid 0.44
_exptl_crystal_size_min 0.40
_refine_diff_density_max 0.622
_refine_diff_density_min -0.524
_refine_ls_abs_structure_details 'Flack (1983); 2511 Friedel pairs'
_refine_ls_abs_structure_Flack -0.008(12)
_refine_ls_extinction_coef 0.0014(5)
_refine_ls_extinction_expression Fc^*^=kFc[1+0.001xFc^2^\l^3^/sin(2\q)]^-1/4^
_refine_ls_extinction_method SHELXL97
_refine_ls_goodness_of_fit_ref 1.008
_refine_ls_hydrogen_treatment constr
_refine_ls_matrix_type full
_refine_ls_number_parameters 345
_refine_ls_number_reflns 5918
_refine_ls_number_restraints 0
_refine_ls_restrained_S_all 1.008
_refine_ls_R_factor_all 0.1115
_refine_ls_R_factor_gt 0.0560
_refine_ls_shift/su_max 0.002
_refine_ls_shift/su_mean 0.000
_refine_ls_structure_factor_coef Fsqd
_refine_ls_weighting_details 'calc w = 1/[\s^2^(Fo^2^)+(0.0489P)^2^+2.0696P] where P = (Fo^2^+2Fc^2^)/3'
_refine_ls_weighting_scheme calc
_refine_ls_wR_factor_gt 0.1153
_refine_ls_wR_factor_ref 0.1391
_reflns_number_gt 3490
_reflns_number_total 5918
_reflns_threshold_expression I>2\s(I)
_cod_data_source_file cf6172.cif
_cod_data_source_block I
_cod_depositor_comments
;
The following automatic conversions were performed:
'_symmetry_cell_setting' value 'Orthorhombic' changed to 'orthorhombic'
according to '/home/saulius/struct/CIF-dictionaries/cif_core.dic'
dictionary named 'cif_core.dic' version 2.4.1 from 2010-06-29.

Automatic conversion script
Id: cif_fix_enum 1527 2010-12-29 10:47:43Z saulius 

The following automatic conversions were performed:

'_symmetry_cell_setting' value 'Orthorhombic' changed to
'orthorhombic' according to
/home/saulius/struct/CIF-dictionaries/cif_core.dic dictionary named
'cif_core.dic' version 2.4.1 from 2010-06-29.

Automatic conversion script
Id: cif_fix_values 1715 2011-07-08 13:25:40Z adriana 
;
_cod_original_sg_symbol_Hall P2ac2ab
_cod_database_code 2201065
_cod_database_fobs_code 2201065

loop_
_symmetry_equiv_pos_as_xyz
'x, y, z'
'-x+1/2, -y, z+1/2'
'-x, y+1/2, -z+1/2'
'x+1/2, -y+1/2, -z'

loop_
_atom_site_label
_atom_site_fract_x
_atom_site_fract_y
_atom_site_fract_z
_atom_site_U_iso_or_equiv
_atom_site_adp_type
_atom_site_calc_flag
_atom_site_refinement_flags
_atom_site_occupancy
_atom_site_disorder_assembly
_atom_site_disorder_group
_atom_site_type_symbol
Br1 1.21011(9) 0.36295(5) 0.88001(2) 0.0995(3) Uani d . 1 . . Br
O16 0.2747(4) 0.5873(2) 0.57822(11) 0.0640(8) Uani d . 1 A . O
O28 -0.1372(4) 0.4481(4) 0.58459(16) 0.0980(14) Uani d . 1 . . O
C1 0.7721(6) 0.3175(4) 0.81051(18) 0.0659(14) Uani d . 1 . . C
H1A 0.6765 0.2916 0.8250 0.079 Uiso calc R 1 . . H
H1B 0.8014 0.2674 0.7854 0.079 Uiso calc R 1 . . H
C2 0.8999(7) 0.3185(4) 0.8490(2) 0.0781(17) Uani d . 1 . . C
H2A 0.8646 0.3598 0.8766 0.094 Uiso calc R 1 . . H
H2B 0.9195 0.2457 0.8597 0.094 Uiso calc R 1 . . H
C3 1.0479(6) 0.3663(4) 0.83010(18) 0.0674(14) Uani d . 1 . . C
H3A 1.0832 0.3224 0.8029 0.081 Uiso calc R 1 . . H
C4 1.0216(6) 0.4797(4) 0.81196(18) 0.0599(13) Uani d . 1 . . C
H4A 1.1180 0.5092 0.7996 0.072 Uiso calc R 1 . . H
H4B 0.9856 0.5251 0.8380 0.072 Uiso calc R 1 . . H
C5 0.8994(6) 0.4750(4) 0.77200(16) 0.0530(12) Uani d . 1 . . C
H5A 0.9407 0.4250 0.7480 0.064 Uiso calc R 1 . . H
C6 0.8779(5) 0.5795(4) 0.74596(17) 0.0545(12) Uani d . 1 . . C
O6 0.9378(4) 0.6625(3) 0.75948(13) 0.0702(10) Uani d . 1 . . O
C7 0.7751(6) 0.5737(4) 0.70281(17) 0.0605(13) Uani d . 1 . . C
H7A 0.8299 0.5361 0.6774 0.073 Uiso calc R 1 . . H
H7B 0.7546 0.6460 0.6916 0.073 Uiso calc R 1 . . H
C8 0.6196(6) 0.5173(3) 0.71179(16) 0.0500(11) Uani d . 1 . . C
H8A 0.5514 0.5657 0.7299 0.060 Uiso calc R 1 . . H
C9 0.6427(5) 0.4124(3) 0.74147(16) 0.0507(11) Uani d . 1 . . C
H9A 0.7025 0.3637 0.7208 0.061 Uiso calc R 1 . . H
C10 0.7407(5) 0.4284(3) 0.78740(15) 0.0505(12) Uani d . 1 . . C
C11 0.4833(5) 0.3589(4) 0.74896(18) 0.0590(12) Uani d . 1 . . C
H11A 0.4183 0.4061 0.7681 0.071 Uiso calc R 1 . . H
H11B 0.4975 0.2928 0.7669 0.071 Uiso calc R 1 . . H
C12 0.3989(6) 0.3334(4) 0.70135(16) 0.0568(12) Uani d . 1 . . C
H12A 0.4581 0.2801 0.6837 0.068 Uiso calc R 1 . . H
H12B 0.2976 0.3031 0.7085 0.068 Uiso calc R 1 . . H
C13 0.3782(5) 0.4329(4) 0.66995(16) 0.0517(11) Uani d . 1 . . C
C14 0.5409(5) 0.4878(4) 0.66505(17) 0.0503(11) Uani d . 1 . . C
H14A 0.6084 0.4340 0.6500 0.060 Uiso calc R 1 . . H
C15 0.5139(5) 0.5727(4) 0.62664(16) 0.0569(12) Uani d . 1 . . C
H15A 0.4659 0.6362 0.6403 0.068 Uiso calc R 1 . . H
H15B 0.6108 0.5929 0.6112 0.068 Uiso calc R 1 . . H
C16 0.4053(5) 0.5178(4) 0.59121(17) 0.0554(12) Uani d . 1 . . C
H16A 0.4633 0.4983 0.5621 0.066 Uiso calc R 1 . . H
C17 0.3427(5) 0.4145(3) 0.61575(16) 0.0493(11) Uani d . 1 . . C
H17A 0.4113 0.3561 0.6054 0.059 Uiso calc R 1 . . H
C18 0.2577(6) 0.5087(4) 0.69233(18) 0.0650(14) Uani d . 1 . . C
H18A 0.1595 0.4725 0.6948 0.097 Uiso calc R 1 . . H
H18B 0.2464 0.5711 0.6724 0.097 Uiso calc R 1 . . H
H18C 0.2918 0.5299 0.7239 0.097 Uiso calc R 1 . . H
C19 0.6601(6) 0.5034(4) 0.82353(18) 0.0667(14) Uani d . 1 . . C
H19A 0.6415 0.5717 0.8086 0.100 Uiso calc R 1 . . H
H19B 0.7256 0.5128 0.8512 0.100 Uiso calc R 1 . . H
H19C 0.5628 0.4724 0.8333 0.100 Uiso calc R 1 . . H
C20 0.1786(5) 0.3819(4) 0.60046(16) 0.0563(12) Uani d . 1 . . C
H20A 0.1054 0.4349 0.6134 0.068 Uiso calc R 1 . . H
C21 0.1329(7) 0.2706(5) 0.6202(2) 0.0829(17) Uani d . 1 . . C
H21A 0.0294 0.2531 0.6099 0.124 Uiso calc R 1 . . H
H21B 0.1367 0.2718 0.6548 0.124 Uiso calc R 1 . . H
H21C 0.2043 0.2176 0.6083 0.124 Uiso calc R 1 . . H
C22 0.1597(5) 0.3793(4) 0.54623(17) 0.0524(11) Uani d . 1 . . C
C23 0.0357(5) 0.4089(4) 0.51983(18) 0.0556(12) Uani d . 1 . . C
C24 0.0366(6) 0.3941(4) 0.46574(18) 0.0654(14) Uani d . 1 . . C
H24A -0.0642 0.3673 0.4556 0.078 Uiso calc R 1 . . H
H24B 0.0525 0.4632 0.4505 0.078 Uiso calc R 1 . . H
C25 0.1611(6) 0.3174(4) 0.44875(17) 0.0637(14) Uani d . 1 . . C
H25A 0.1301 0.2447 0.4581 0.076 Uiso calc R 1 . . H
C26 0.3071(6) 0.3441(4) 0.47458(16) 0.0619(13) Uani d . 1 . . C
H26A 0.3884 0.2954 0.4642 0.074 Uiso calc R 1 . . H
H26B 0.3387 0.4164 0.4660 0.074 Uiso calc R 1 . . H
O26 0.2913(4) 0.3374(3) 0.52617(11) 0.0636(9) Uani d . 1 . . O
C27 0.1831(7) 0.3190(5) 0.39498(18) 0.0790(16) Uani d . 1 . . C
H27A 0.2633 0.2690 0.3862 0.118 Uiso calc R 1 . . H
H27B 0.2126 0.3898 0.3849 0.118 Uiso calc R 1 . . H
H27C 0.0876 0.2991 0.3795 0.118 Uiso calc R 1 . . H
C28 -0.1053(6) 0.4548(5) 0.5424(2) 0.0744(16) Uani d . 1 . . C
C29 -0.2189(8) 0.5098(6) 0.5088(3) 0.118(3) Uani d . 1 . . C
H29A -0.3056 0.5365 0.5270 0.177 Uiso calc R 1 . . H
H29B -0.2553 0.4593 0.4852 0.177 Uiso calc R 1 . . H
H29C -0.1679 0.5684 0.4929 0.177 Uiso calc R 1 . . H
C30 0.2852(9) 0.6395(6) 0.5374(3) 0.0901(18) Uani d . 1 . . C
O30 0.411(3) 0.662(5) 0.521(2) 0.204(18) Uani d P 0.54(7) A 2 O
O30' 0.380(4) 0.610(2) 0.5067(5) 0.106(9) Uani d P 0.46(7) A 1 O
C31 0.1422(9) 0.7008(5) 0.5259(2) 0.107(2) Uani d . 1 A . C
H31A 0.1553 0.7373 0.4957 0.160 Uiso calc R 1 . . H
H31B 0.1231 0.7525 0.5509 0.160 Uiso calc R 1 . . H
H31C 0.0555 0.6525 0.5238 0.160 Uiso calc R 1 . . H

loop_
_atom_site_aniso_label
_atom_site_aniso_U_11
_atom_site_aniso_U_22
_atom_site_aniso_U_33
_atom_site_aniso_U_12
_atom_site_aniso_U_13
_atom_site_aniso_U_23
Br1 0.1147(5) 0.0842(4) 0.0996(5) -0.0047(4) -0.0418(4) 0.0042(4)
O16 0.072(2) 0.0555(18) 0.065(2) 0.0037(17) 0.0010(18) 0.0169(17)
O28 0.067(3) 0.135(4) 0.092(3) 0.021(2) 0.029(2) 0.002(3)
C1 0.073(3) 0.052(3) 0.073(3) -0.009(3) -0.007(3) 0.008(2)
C2 0.112(5) 0.048(3) 0.075(4) -0.004(3) -0.015(4) 0.008(3)
C3 0.082(4) 0.054(3) 0.067(3) -0.001(3) -0.016(3) 0.003(3)
C4 0.064(3) 0.055(3) 0.060(3) -0.002(2) -0.002(3) -0.004(2)
C5 0.065(3) 0.042(2) 0.052(3) 0.000(2) 0.007(2) -0.007(2)
C6 0.056(3) 0.044(3) 0.064(3) -0.010(2) 0.010(3) -0.003(2)
O6 0.077(2) 0.055(2) 0.079(2) -0.0164(18) -0.0057(19) 0.0028(18)
C7 0.064(3) 0.046(3) 0.072(3) -0.015(3) 0.004(3) 0.008(2)
C8 0.056(3) 0.038(2) 0.056(3) -0.002(2) 0.010(2) 0.000(2)
C9 0.060(3) 0.038(2) 0.054(3) -0.002(2) 0.004(2) 0.003(2)
C10 0.057(3) 0.039(2) 0.055(3) -0.007(2) 0.010(2) 0.001(2)
C11 0.060(3) 0.055(3) 0.062(3) -0.015(3) 0.000(2) 0.010(3)
C12 0.059(3) 0.043(3) 0.068(3) -0.011(2) 0.004(2) 0.006(2)
C13 0.051(3) 0.048(3) 0.056(3) -0.002(2) 0.014(2) 0.003(2)
C14 0.051(3) 0.039(2) 0.061(3) -0.004(2) 0.012(2) 0.001(2)
C15 0.056(3) 0.056(3) 0.059(3) -0.007(2) 0.007(2) 0.006(3)
C16 0.055(3) 0.056(3) 0.055(3) -0.003(2) 0.011(2) 0.004(2)
C17 0.049(3) 0.043(2) 0.055(3) -0.0001(19) 0.010(2) 0.003(2)
C18 0.057(3) 0.064(3) 0.074(3) 0.002(2) 0.018(3) -0.004(3)
C19 0.075(4) 0.059(3) 0.066(3) -0.010(3) 0.019(3) -0.013(3)
C20 0.049(3) 0.054(3) 0.066(3) -0.002(2) 0.005(2) 0.004(2)
C21 0.083(4) 0.086(4) 0.080(4) -0.035(3) -0.019(3) 0.018(3)
C22 0.047(3) 0.043(3) 0.068(3) -0.001(2) 0.004(2) 0.003(2)
C23 0.048(3) 0.048(3) 0.070(3) -0.001(2) 0.005(2) 0.006(2)
C24 0.051(3) 0.073(4) 0.072(4) -0.001(3) -0.004(2) 0.011(3)
C25 0.070(4) 0.057(3) 0.064(3) -0.004(2) -0.009(3) -0.008(3)
C26 0.060(3) 0.063(3) 0.063(3) 0.005(3) 0.005(2) -0.007(2)
O26 0.0556(19) 0.071(2) 0.064(2) 0.0102(19) -0.0029(17) -0.0084(16)
C27 0.078(4) 0.085(4) 0.074(4) -0.010(3) -0.003(3) -0.010(3)
C28 0.048(3) 0.083(4) 0.092(4) 0.010(3) 0.011(3) 0.008(3)
C29 0.078(4) 0.148(6) 0.127(6) 0.052(5) 0.016(5) 0.046(5)
C30 0.099(5) 0.082(4) 0.089(5) -0.019(5) -0.008(4) 0.032(4)
O30 0.106(11) 0.22(3) 0.28(3) -0.018(16) 0.022(15) 0.20(3)
O30' 0.147(16) 0.103(13) 0.066(13) -0.014(9) 0.019(8) 0.042(9)
C31 0.150(7) 0.065(4) 0.105(5) 0.009(4) -0.037(5) 0.023(4)

loop_
_atom_type_symbol
_atom_type_description
_atom_type_scat_dispersion_real
_atom_type_scat_dispersion_imag
_atom_type_scat_source
C C 0.0033 0.0016 'International Tables Vol C Tables 4.2.6.8 and 6.1.1.4'
H H 0.0000 0.0000 'International Tables Vol C Tables 4.2.6.8 and 6.1.1.4'
O O 0.0106 0.0060 'International Tables Vol C Tables 4.2.6.8 and 6.1.1.4'
Br Br -0.2901 2.4595 'International Tables Vol C Tables 4.2.6.8 and 6.1.1.4'

loop_
_geom_angle_atom_site_label_1
_geom_angle_atom_site_label_2
_geom_angle_atom_site_label_3
_geom_angle
_geom_angle_publ_flag
C30 O16 C16 117.0(5) y
C2 C1 C10 114.0(4) y
C3 C2 C1 111.5(4) y
C2 C3 C4 111.1(4) y
C2 C3 Br1 110.3(3) y
C4 C3 Br1 111.1(3) y
C3 C4 C5 107.9(4) y
C6 C5 C4 113.7(4) y
C6 C5 C10 110.6(4) y
C4 C5 C10 114.9(4) y
O6 C6 C7 122.8(4) y
O6 C6 C5 122.5(4) y
C7 C6 C5 114.7(4) y
C6 C7 C8 114.2(4) y
C14 C8 C7 111.3(4) y
C14 C8 C9 107.9(3) y
C7 C8 C9 111.1(4) y
C11 C9 C10 115.5(4) y
C11 C9 C8 108.7(4) y
C10 C9 C8 113.5(4) y
C19 C10 C9 111.9(4) y
C19 C10 C5 110.5(4) y
C9 C10 C5 107.6(3) y
C19 C10 C1 110.6(4) y
C9 C10 C1 108.9(3) y
C5 C10 C1 107.3(4) y
C9 C11 C12 113.1(4) y
C13 C12 C11 112.2(4) y
C12 C13 C18 110.3(4) y
C12 C13 C17 117.1(4) y
C18 C13 C17 110.6(4) y
C12 C13 C14 107.5(4) y
C18 C13 C14 111.8(4) y
C17 C13 C14 99.0(3) y
C8 C14 C15 120.2(4) y
C8 C14 C13 115.6(4) y
C15 C14 C13 103.2(4) y
C16 C15 C14 103.6(4) y
O16 C16 C15 111.4(4) y
O16 C16 C17 109.4(3) y
C15 C16 C17 107.6(4) y
C20 C17 C16 114.7(4) y
C20 C17 C13 119.3(3) y
C16 C17 C13 103.5(3) y
C22 C20 C17 112.4(4) y
C22 C20 C21 107.9(4) y
C17 C20 C21 112.0(4) y
C23 C22 O26 122.6(4) y
C23 C22 C20 128.4(4) y
O26 C22 C20 109.0(4) y
C22 C23 C28 121.6(5) y
C22 C23 C24 120.2(4) y
C28 C23 C24 118.1(5) y
C25 C24 C23 113.0(4) y
C26 C25 C27 111.7(4) y
C26 C25 C24 107.9(4) y
C27 C25 C24 113.0(4) y
O26 C26 C25 112.8(4) y
C22 O26 C26 117.4(4) y
O28 C28 C23 124.8(5) y
O28 C28 C29 118.9(5) y
C23 C28 C29 116.3(5) y
O30 C30 O16 120.7(15) y
O30' C30 O16 119.5(11) y
O30 C30 C31 122.4(13) y
O30' C30 C31 123.8(11) y
O16 C30 C31 112.6(7) y

loop_
_geom_bond_atom_site_label_1
_geom_bond_atom_site_label_2
_geom_bond_site_symmetry_2
_geom_bond_distance
_geom_bond_publ_flag
Br1 C3 . 1.966(5) y
O16 C30 . 1.311(7) y
O16 C16 . 1.463(6) y
O28 C28 . 1.206(6) y
C1 C2 . 1.533(7) y
C1 C10 . 1.547(6) y
C2 C3 . 1.500(8) y
C3 C4 . 1.516(7) y
C4 C5 . 1.529(7) y
C5 C6 . 1.500(6) y
C5 C10 . 1.543(7) y
C6 O6 . 1.215(5) y
C6 C7 . 1.491(7) y
C7 C8 . 1.531(7) y
C8 C14 . 1.509(6) y
C8 C9 . 1.557(6) y
C9 C11 . 1.538(7) y
C9 C10 . 1.541(6) y
C10 C19 . 1.536(6) y
C11 C12 . 1.541(6) y
C12 C13 . 1.526(6) y
C13 C18 . 1.533(6) y
C13 C17 . 1.552(6) y
C13 C14 . 1.563(6) y
C14 C15 . 1.520(6) y
C15 C16 . 1.519(7) y
C16 C17 . 1.553(6) y
C17 C20 . 1.528(6) y
C20 C22 . 1.515(6) y
C20 C21 . 1.542(7) y
C22 C23 . 1.345(6) y
C22 O26 . 1.365(5) y
C23 C28 . 1.479(7) y
C23 C24 . 1.513(7) y
C24 C25 . 1.510(7) y
C25 C26 . 1.483(7) y
C25 C27 . 1.505(7) y
C26 O26 . 1.441(5) y
C28 C29 . 1.514(8) y
C30 O30 . 1.21(2) y
C30 O30' . 1.24(2) y
C30 C31 . 1.482(9) y

loop_
_geom_torsion_atom_site_label_1
_geom_torsion_atom_site_label_2
_geom_torsion_atom_site_label_3
_geom_torsion_atom_site_label_4
_geom_torsion
C10 C1 C2 C3 -53.9(6)
C1 C2 C3 C4 57.8(6)
C1 C2 C3 Br1 -178.6(3)
C2 C3 C4 C5 -59.2(6)
Br1 C3 C4 C5 177.7(3)
C3 C4 C5 C6 -171.9(4)
C3 C4 C5 C10 59.3(5)
C4 C5 C6 O6 -8.7(7)
C10 C5 C6 O6 122.2(5)
C4 C5 C6 C7 172.4(4)
C10 C5 C6 C7 -56.7(5)
O6 C6 C7 C8 -129.6(5)
C5 C6 C7 C8 49.3(6)
C6 C7 C8 C14 -164.8(4)
C6 C7 C8 C9 -44.5(5)
C14 C8 C9 C11 -57.2(5)
C7 C8 C9 C11 -179.5(4)
C14 C8 C9 C10 172.7(4)
C7 C8 C9 C10 50.4(5)
C11 C9 C10 C19 -62.5(5)
C8 C9 C10 C19 64.1(5)
C11 C9 C10 C5 176.0(4)
C8 C9 C10 C5 -57.4(5)
C11 C9 C10 C1 60.0(5)
C8 C9 C10 C1 -173.4(4)
C6 C5 C10 C19 -63.5(5)
C4 C5 C10 C19 66.8(5)
C6 C5 C10 C9 59.0(5)
C4 C5 C10 C9 -170.7(4)
C6 C5 C10 C1 175.9(4)
C4 C5 C10 C1 -53.8(5)
C2 C1 C10 C19 -70.9(6)
C2 C1 C10 C9 165.9(4)
C2 C1 C10 C5 49.7(5)
C10 C9 C11 C12 -173.5(4)
C8 C9 C11 C12 57.6(5)
C9 C11 C12 C13 -56.2(6)
C11 C12 C13 C18 -70.6(5)
C11 C12 C13 C17 161.7(4)
C11 C12 C13 C14 51.5(5)
C7 C8 C14 C15 -53.1(6)
C9 C8 C14 C15 -175.3(4)
C7 C8 C14 C13 -178.1(4)
C9 C8 C14 C13 59.8(5)
C12 C13 C14 C8 -56.4(5)
C18 C13 C14 C8 64.8(5)
C17 C13 C14 C8 -178.7(4)
C12 C13 C14 C15 170.3(4)
C18 C13 C14 C15 -68.4(5)
C17 C13 C14 C15 48.0(4)
C8 C14 C15 C16 -168.7(4)
C13 C14 C15 C16 -38.1(4)
C30 O16 C16 C15 99.0(6)
C30 O16 C16 C17 -142.2(5)
C14 C15 C16 O16 132.9(4)
C14 C15 C16 C17 13.0(5)
O16 C16 C17 C20 27.6(5)
C15 C16 C17 C20 148.8(4)
O16 C16 C17 C13 -104.2(4)
C15 C16 C17 C13 17.0(4)
C12 C13 C17 C20 77.1(5)
C18 C13 C17 C20 -50.4(5)
C14 C13 C17 C20 -167.8(4)
C12 C13 C17 C16 -153.9(4)
C18 C13 C17 C16 78.6(4)
C14 C13 C17 C16 -38.8(4)
C16 C17 C20 C22 49.9(5)
C13 C17 C20 C22 173.6(4)
C16 C17 C20 C21 171.6(4)
C13 C17 C20 C21 -64.7(5)
C17 C20 C22 C23 -142.3(5)
C21 C20 C22 C23 93.7(6)
C17 C20 C22 O26 39.6(5)
C21 C20 C22 O26 -84.3(5)
O26 C22 C23 C28 -179.6(4)
C20 C22 C23 C28 2.6(8)
O26 C22 C23 C24 1.4(7)
C20 C22 C23 C24 -176.5(4)
C22 C23 C24 C25 16.8(7)
C28 C23 C24 C25 -162.3(4)
C23 C24 C25 C26 -44.7(6)
C23 C24 C25 C27 -168.7(4)
C27 C25 C26 O26 -176.7(4)
C24 C25 C26 O26 58.5(6)
C23 C22 O26 C26 11.7(6)
C20 C22 O26 C26 -170.1(4)
C25 C26 O26 C22 -43.2(6)
C22 C23 C28 O28 -17.3(9)
C24 C23 C28 O28 161.7(6)
C22 C23 C28 C29 165.3(5)
C24 C23 C28 C29 -15.6(8)
C16 O16 C30 O30 -27(4)
C16 O16 C30 O30' 17.7(18)
C16 O16 C30 C31 175.7(5)
